data_2002143
loop_
_publ_author_name
'Wulff, L'
'Wedel, B'
'Mueller-Buschbaum, Hk'

_publ_section_title
;
Zur Kristallchemie von Telluraten mit Mn2+ im kationischen und
anionischen Teil der Kristallstruktur: (Mn2.4 Cu0.6) Te O6, Ba2 Mn Te
O6 und Pb (Mn0.5 Te0.5) O3
;
_journal_name_full
;
Zeitschrift fuer Naturforschung, Teil B. Anorganische Chemie,
Organische Chemie (42,1987-)
;
_journal_page_first 49
_journal_page_last 52
_journal_volume 53
_journal_year 1998
_chemical_formula_structural 'Ba2 (Mn Te O6)'
_chemical_formula_sum 'Ba2 Mn O6 Te'
_chemical_name_systematic 'Dibarium mangano(II)tellurate'
_space_group_IT_number 166
_symmetry_cell_setting trigonal
_symmetry_space_group_name_Hall '-R 3 2"'
_symmetry_space_group_name_H-M 'R -3 m :H'
_cell_angle_alpha 90
_cell_angle_beta 90
_cell_angle_gamma 120
_cell_formula_units_Z 3
_cell_length_a 5.817(8)
_cell_length_b 5.817(8)
_cell_length_c 14.244(3)
_cell_volume 417.4
_refine_ls_R_factor_all 0.0505
_cod_original_sg_symbol_H-M 'R -3 m H'
_cod_database_code 2002143

loop_
_symmetry_equiv_pos_as_xyz
x,y,z
-y,x-y,z
y-x,-x,z
-y,-x,z
x,x-y,z
y-x,y,z
-x,-y,-z
y,y-x,-z
x-y,x,-z
y,x,-z
-x,y-x,-z
x-y,-y,-z
1/3+x,2/3+y,2/3+z
2/3+x,1/3+y,1/3+z
1/3-y,2/3+x-y,2/3+z
2/3-y,1/3+x-y,1/3+z
1/3-x+y,2/3-x,2/3+z
2/3-x+y,1/3-x,1/3+z
1/3-y,2/3-x,2/3+z
2/3-y,1/3-x,1/3+z
1/3+x,2/3+x-y,2/3+z
2/3+x,1/3+x-y,1/3+z
1/3-x+y,2/3+y,2/3+z
2/3-x+y,1/3+y,1/3+z
1/3-x,2/3-y,2/3-z
2/3-x,1/3-y,1/3-z
1/3+y,2/3-x+y,2/3-z
2/3+y,1/3-x+y,1/3-z
1/3+x-y,2/3+x,2/3-z
2/3+x-y,1/3+x,1/3-z
1/3+y,2/3+x,2/3-z
2/3+y,1/3+x,1/3-z
1/3-x,2/3-x+y,2/3-z
2/3-x,1/3-x+y,1/3-z
1/3+x-y,2/3-y,2/3-z
2/3+x-y,1/3-y,1/3-z

loop_
_atom_site_aniso_label
_atom_site_aniso_U_11
_atom_site_aniso_U_12
_atom_site_aniso_U_13
_atom_site_aniso_U_22
_atom_site_aniso_U_23
_atom_site_aniso_U_33
Mn1 0.0112(4) 0.0056(2) 0. 0.0112(4) 0. 0.0079(7)
Ba1 0.00970(12) 0.00485(6) 0. 0.00970(12) 0. 0.0057(2)
Te2 0.00692(15) 0.00346(7) 0. 0.00692(15) 0. 0.0025(3)
O1 0.0136(10) 0.0064(6) -0.0015(5) 0.0128(13) -0.003(1) 0.0054(14)

loop_
_atom_site_label
_atom_site_type_symbol
_atom_site_symmetry_multiplicity
_atom_site_Wyckoff_symbol
_atom_site_fract_x
_atom_site_fract_y
_atom_site_fract_z
_atom_site_occupancy
_atom_site_attached_hydrogens
_atom_site_calc_flag
Mn1 Mn2+ 3 a 0. 0. 0. 1. 0 d
Ba1 Ba2+ 6 c 0. 0. 0.25004(3) 1. 0 d
Te2 Te6+ 3 b 0. 0. 0.5 1. 0 d
O1 O2- 18 h -0.1769(3) -0.3538(7) -0.0884(2) 1. 0 d

loop_
_atom_type_symbol
_atom_type_oxidation_number
Mn2+ 2.000
Ba2+ 2.000
Te6+ 6.000
O2- -2.000
